data_2002663
loop_
_publ_author_name
'Martin, F-D'
'Mueller-Buschbaum, Hk'

_publ_section_title
;
Synthese und Kristallstruktur von Na Mg1.64 Cu0.36 V3 O10
;
_journal_name_full
;
Zeitschrift fuer Naturforschung, Teil B. Anorganische Chemie,
Organische Chemie (42,1987-)
;
_journal_page_first 1329
_journal_page_last 1333
_journal_volume 49
_journal_year 1994
_chemical_formula_structural 'Na (Mg1.64 Cu.36) (V3 O10)'
_chemical_formula_sum 'Cu0.36 Mg1.64 Na O10 V3'
_chemical_name_systematic
;
Sodium magnesium copper trivanadate (1/1.6/.4/1)
;
_space_group_IT_number 2
_symmetry_cell_setting triclinic
_symmetry_Int_Tables_number 2
_symmetry_space_group_name_Hall '-P 1'
_symmetry_space_group_name_H-M 'P -1'
_cell_angle_alpha 100.705(9)
_cell_angle_beta 104.57(1)
_cell_angle_gamma 101.700(9)
_cell_formula_units_Z 2
_cell_length_a 6.7261(8)
_cell_length_b 6.7431(7)
_cell_length_c 9.625(2)
_cell_volume 400.6
_refine_ls_R_factor_all 0.064
_cod_original_formula_sum 'Cu.36 Mg1.64 Na O10 V3'
_cod_database_code 2002663

loop_
_symmetry_equiv_pos_as_xyz
x,y,z
-x,-y,-z

loop_
_atom_site_aniso_label
_atom_site_aniso_U_11
_atom_site_aniso_U_12
_atom_site_aniso_U_13
_atom_site_aniso_U_22
_atom_site_aniso_U_23
_atom_site_aniso_U_33
Na1 0.025(1) 0.008(1) 0.010(1) 0.033(1) 0.028(1) 0.063(1)
Mg1 0.008(1) 0.003(1) 0.002(1) 0.010(1) 0.001(1) 0.007(1)
Cu1 0.008(1) 0.003(1) 0.002(1) 0.010(1) 0.001(1) 0.007(1)
Mg2 0.009(1) 0.003(1) 0.003(1) 0.007(1) .000(1) 0.009(1)
Cu2 0.009(1) 0.003(1) 0.003(1) 0.007(1) .000(1) 0.009(1)
V1 0.012(1) 0.006(1) 0.004(1) 0.013(1) 0.004(1) 0.010(1)
V2 0.010(1) 0.004(1) 0.004(1) 0.009(1) 0.002(1) 0.009(1)
V3 0.010(1) 0.005(1) 0.002(1) 0.013(1) 0.002(1) 0.009(1)
O1 0.018(1) 0.003(1) 0.006(1) 0.012(1) 0.004(1) 0.012(1)
O2 0.011(1) 0.005(1) 0.005(1) 0.023(1) 0.006(1) 0.015(1)
O3 0.016(1) 0.008(1) 0.019(1) 0.020(1) 0.002(1) 0.015(1)
O4 0.019(1) 0.009(1) 0.003(1) 0.018(1) 0.004(1) 0.010(1)
O5 0.016(1) 0.010(1) 0.006(1) 0.014(1) 0.002(1) 0.016(1)
O6 0.018(1) 0.001(1) 0.002(1) 0.012(1) -0.002(1) 0.011(1)
O7 0.013(1) 0.004(1) 0.002(1) 0.016(1) 0.007(1) 0.021(1)
O8 0.018(1) 0.006(1) 0.002(1) 0.019(1) 0.004(1) 0.013(1)
O9 0.024(1) 0.006(1) 0.006(1) 0.014(1) 0.004(1) 0.025(1)
O10 0.016(1) 0.004(1) 0.008(1) 0.022(1) 0.010(1) 0.022(1)

loop_
_atom_site_label
_atom_site_type_symbol
_atom_site_symmetry_multiplicity
_atom_site_Wyckoff_symbol
_atom_site_fract_x
_atom_site_fract_y
_atom_site_fract_z
_atom_site_occupancy
_atom_site_attached_hydrogens
_atom_site_calc_flag
Na1 Na1+ 2 i 0.0231(5) 0.1381(5) 0.8590(5) 1. 0 d
Mg1 Mg2+ 2 i 0.1839(3) 0.7059(3) 0.5204(3) 0.8 0 d
Cu1 Cu2+ 2 i 0.1839(3) 0.7059(3) 0.5204(3) 0.2 0 d
Mg2 Mg2+ 2 i 0.5677(4) 0.7407(4) 0.7921(3) 0.84 0 d
Cu2 Cu2+ 2 i 0.5677(4) 0.7407(4) 0.7921(3) 0.16 0 d
V1 V5+ 2 i 0.4262(3) 0.7279(3) 0.1146(2) 1. 0 d
V2 V5+ 2 i 0.0482(3) 0.6127(3) 0.8090(2) 1. 0 d
V3 V5+ 2 i 0.6611(3) 0.7311(3) 0.4528(2) 1. 0 d
O1 O2- 2 i 0.243(1) 0.728(1) 0.744(1) 1. 0 d
O2 O2- 2 i 0.871(1) 0.630(1) 0.512(1) 1. 0 d
O3 O2- 2 i 0.499(1) 0.711(1) 0.564(1) 1. 0 d
O4 O2- 2 i 0.520(1) 0.595(1) 0.255(1) 1. 0 d
O5 O2- 2 i 0.893(1) 0.771(1) 0.845(1) 1. 0 d
O6 O2- 2 i 0.912(1) 0.375(1) 0.708(1) 1. 0 d
O7 O2- 2 i 0.366(1) 0.942(1) 0.181(1) 1. 0 d
O8 O2- 2 i 0.194(1) 0.565(1) 0.980(1) 1. 0 d
O9 O2- 2 i 0.755(1) 0.973(1) 0.456(1) 1. 0 d
O10 O2- 2 i 0.604(1) 0.782(1) 0.027(1) 1. 0 d

loop_
_atom_type_symbol
_atom_type_oxidation_number
Na1+ 1.000
Mg2+ 2.000
Cu2+ 2.000
V5+ 5.000
O2- -2.000
